data_2010506
loop_
_publ_author_name
'Grimmond, Brian J.'
'Corey, Joyce Y.'
'Rath, Nigam P.'

_publ_section_title
;[(\h^5^-C~5~<i>R</i>~5~)TiCl~2~(\h^5^-C~5~H~4~SiMe~2~)]~2~O&#x00B7;<i>n</i>CH~2~Cl~2~
 (<i>R</i> = H, Me; <i>n</i> = 1, 0)
;
_journal_issue 1
_journal_name_full 'Acta Crystallographica Section C'
_journal_page_first 53
_journal_page_last 55
_journal_paper_doi 10.1107/S0108270199012718
_journal_volume 56
_journal_year 2000
_chemical_formula_iupac '[Ti Cl2 (C10 H15) (C7 H10 Si)]2 O'
_chemical_formula_sum 'C34 H50 Cl4 O Si2 Ti2'
_chemical_formula_weight 768.52
_chemical_name_systematic
;
[m-1,2(h^5^)-1,3-dicyclopentadienyl-1,1,3,3-tetramethyldisiloxanyl]bis
[dichloro(h^5^-pentamethylcyclopentadienyl)titanium]
;
_space_group_IT_number 14
_symmetry_cell_setting monoclinic
_symmetry_space_group_name_Hall '-P 2yn'
_symmetry_space_group_name_H-M 'P 1 21/n 1'
_audit_creation_method SHELXL-97
_cell_angle_alpha 90.00
_cell_angle_beta 97.970(10)
_cell_angle_gamma 90.00
_cell_formula_units_Z 4
_cell_length_a 8.13190(10)
_cell_length_b 22.2503(3)
_cell_length_c 21.6970(3)
_cell_measurement_reflns_used 8192
_cell_measurement_temperature 223(2)
_cell_measurement_theta_max 25
_cell_measurement_theta_min 2
_cell_volume 3887.87(13)
_computing_cell_refinement SMART
_computing_data_collection 'SMART (Bruker, 1997a)'
_computing_data_reduction 'SAINT (Bruker, 1997a)'
_computing_molecular_graphics 'SHELXTL (Bruker, 1997b)'
_computing_publication_material SHELXTL
_computing_structure_refinement SHELXTL-Plus
_computing_structure_solution 'SHELXTL-Plus (Sheldrick, 1999)'
_diffrn_ambient_temperature 223(2)
_diffrn_measured_fraction_theta_full 1.000
_diffrn_measured_fraction_theta_max 1.000
_diffrn_measurement_device_type 'Bruker CCD area detector'
_diffrn_measurement_method '\f and \w scans'
_diffrn_radiation_monochromator graphite
_diffrn_radiation_source 'normal-focus sealed tube'
_diffrn_radiation_type MoK\a
_diffrn_radiation_wavelength .71073
_diffrn_reflns_av_R_equivalents .11
_diffrn_reflns_av_sigmaI/netI .048
_diffrn_reflns_limit_h_max 9
_diffrn_reflns_limit_h_min -9
_diffrn_reflns_limit_k_max 26
_diffrn_reflns_limit_k_min -26
_diffrn_reflns_limit_l_max 25
_diffrn_reflns_limit_l_min -25
_diffrn_reflns_number 62999
_diffrn_reflns_theta_full 25.00
_diffrn_reflns_theta_max 25
_diffrn_reflns_theta_min 1.32
_exptl_absorpt_coefficient_mu .77
_exptl_absorpt_correction_T_max .93
_exptl_absorpt_correction_T_min .76
_exptl_absorpt_correction_type empirical
_exptl_absorpt_process_details '(SADABS; Blessing, 1995)'
_exptl_crystal_colour brown
_exptl_crystal_density_diffrn 1.313
_exptl_crystal_density_meas ?
_exptl_crystal_density_method 'not measured'
_exptl_crystal_description plate
_exptl_crystal_F_000 1608
_exptl_crystal_size_max .38
_exptl_crystal_size_mid .20
_exptl_crystal_size_min .10
_refine_diff_density_max .72
_refine_diff_density_min -.51
_refine_ls_extinction_method none
_refine_ls_goodness_of_fit_ref 1.02
_refine_ls_hydrogen_treatment constr
_refine_ls_matrix_type full
_refine_ls_number_parameters 388
_refine_ls_number_reflns 6849
_refine_ls_number_restraints 0
_refine_ls_restrained_S_all 1.02
_refine_ls_R_factor_all .085
_refine_ls_R_factor_gt .051
_refine_ls_shift/su_max <0.001
_refine_ls_shift/su_mean .000
_refine_ls_structure_factor_coef Fsqd
_refine_ls_weighting_details 'calc w = 1/[\s^2^(Fo^2^)+(0.0451P)^2^+6.1721P] where P=(Fo^2^+2Fc^2^)/3'
_refine_ls_weighting_scheme calc
_refine_ls_wR_factor_ref .122
_reflns_number_gt 4852
_reflns_number_total 6849
_reflns_threshold_expression I>2\s(I)
_cod_data_source_file bk1495.cif
_cod_data_source_block (II)
_cod_depositor_comments
;
The following automatic conversions were performed:
'_symmetry_cell_setting' value 'Monoclinic' changed to 'monoclinic'
according to '/home/saulius/struct/CIF-dictionaries/cif_core.dic'
dictionary named 'cif_core.dic' version 2.4.1 from 2010-06-29.

Automatic conversion script
Id: cif_fix_enum 1527 2010-12-29 10:47:43Z saulius 

The following automatic conversions were performed:

'_symmetry_cell_setting' value 'Monoclinic' changed to 'monoclinic'
according to /home/saulius/struct/CIF-dictionaries/cif_core.dic
dictionary named 'cif_core.dic' version 2.4.1 from 2010-06-29.

Automatic conversion script
Id: cif_fix_values 1715 2011-07-08 13:25:40Z adriana 

The following automatic conversions were performed:

'_exptl_crystal_density_meas' value 'not_measured' was changed to '?'
- the value is perceived as not measured.

Automatic conversion script
Id: cif_fix_values 3008 2015-01-20 13:52:24Z robertas 
;
_cod_original_cell_volume 3887.84(9)
_cod_original_sg_symbol_H-M 'P 21/n'
_cod_database_code 2010506

loop_
_symmetry_equiv_pos_as_xyz
'x, y, z'
'-x+1/2, y+1/2, -z+1/2'
'-x, -y, -z'
'x-1/2, -y-1/2, z-1/2'

loop_
_atom_site_label
_atom_site_fract_x
_atom_site_fract_y
_atom_site_fract_z
_atom_site_U_iso_or_equiv
_atom_site_adp_type
_atom_site_calc_flag
_atom_site_refinement_flags
_atom_site_occupancy
_atom_site_disorder_assembly
_atom_site_disorder_group
_atom_site_type_symbol
Ti1 .09992(8) .23619(3) .56643(3) .02936(17) Uani d . 1 . . Ti
Ti2 .24721(8) -.02970(3) .22787(3) .02984(17) Uani d . 1 . . Ti
Cl1 .16455(17) .24427(5) .46548(5) .0614(3) Uani d . 1 . . Cl
Cl2 .37801(13) .22898(6) .61567(6) .0628(3) Uani d . 1 . . Cl
Cl3 -.00893(12) -.07319(5) .24167(5) .0500(3) Uani d . 1 . . Cl
Cl4 .13230(18) .06215(5) .19172(5) .0646(4) Uani d . 1 . . Cl
Si1 .23902(14) .08699(5) .49426(5) .0378(3) Uani d . 1 . . Si
Si2 .11684(16) .08288(5) .34899(5) .0451(3) Uani d . 1 . . Si
O .1351(4) .08264(13) .42481(12) .0513(7) Uani d . 1 . . O
C1 .0997(4) .12825(15) .54177(17) .0340(8) Uani d . 1 . . C
C2 -.0584(5) .15257(17) .5210(2) .0428(10) Uani d . 1 . . C
H2 -.1144 .1510 .4776 .051 Uiso calc R 1 . . H
C3 -.1311(5) .17388(17) .5715(2) .0454(10) Uani d . 1 . . C
H3 -.2475 .1873 .5702 .054 Uiso calc R 1 . . H
C4 -.0169(5) .16387(17) .6255(2) .0474(11) Uani d . 1 . . C
H4 -.0396 .1690 .6688 .057 Uiso calc R 1 . . H
C5 .1211(5) .13468(16) .60723(18) .0410(9) Uani d . 1 . . C
H5 .2163 .1188 .6360 .049 Uiso calc R 1 . . H
C6 .2655(6) .00979(19) .5272(2) .0604(13) Uani d . 1 . . C
H6A .3372 -.0133 .5038 .091 Uiso calc R 1 . . H
H6B .1580 -.0097 .5244 .091 Uiso calc R 1 . . H
H6C .3151 .0121 .5704 .091 Uiso calc R 1 . . H
C7 .4443(5) .1224(2) .4932(3) .0643(14) Uani d . 1 . . C
H7A .5086 .0984 .4677 .096 Uiso calc R 1 . . H
H7B .5024 .1246 .5353 .096 Uiso calc R 1 . . H
H7C .4295 .1625 .4759 .096 Uiso calc R 1 . . H
C8 -.1016(6) .0623(2) .3222(2) .0623(13) Uani d . 1 . . C
H8A -.1743 .0934 .3343 .093 Uiso calc R 1 . . H
H8B -.1269 .0244 .3410 .093 Uiso calc R 1 . . H
H8C -.1183 .0582 .2773 .093 Uiso calc R 1 . . H
C9 .1717(8) .1581(2) .3219(2) .087(2) Uani d . 1 . . C
H9A .0932 .1875 .3334 .131 Uiso calc R 1 . . H
H9B .1678 .1576 .2771 .131 Uiso calc R 1 . . H
H9C .2828 .1686 .3412 .131 Uiso calc R 1 . . H
C10 .2673(5) .02466(16) .32742(16) .0361(9) Uani d . 1 . . C
C11 .4158(5) .0329(2) .30025(18) .0481(11) Uani d . 1 . . C
H11 .4611 .0724 .2900 .058 Uiso calc R 1 . . H
C12 .4979(5) -.0221(2) .29673(19) .0501(11) Uani d . 1 . . C
H12 .6112 -.0279 .2860 .060 Uiso calc R 1 . . H
C13 .3986(5) -.0665(2) .32073(18) .0472(11) Uani d . 1 . . C
H13 .4307 -.1090 .3292 .057 Uiso calc R 1 . . H
C14 .2627(5) -.03741(17) .34053(16) .0384(9) Uani d . 1 . . C
H14 .1784 -.0572 .3625 .046 Uiso calc R 1 . . H
C15 .2905(5) -.02847(17) .11831(17) .0370(9) Uani d . 1 . . C
C16 .1763(5) -.07428(18) .12539(17) .0389(9) Uani d . 1 . . C
C17 .2602(5) -.11872(17) .16513(18) .0408(10) Uani d . 1 . . C
C18 .4253(5) -.09906(17) .18274(18) .0397(9) Uani d . 1 . . C
C19 .4415(4) -.04183(17) .15572(17) .0359(9) Uani d . 1 . . C
C20 .1447(6) .34273(18) .5823(2) .0559(13) Uani d . 1 . . C
C21 .0982(5) .3183(2) .6381(2) .0525(12) Uani d . 1 . . C
C22 -.0682(5) .29836(17) .62398(18) .0390(9) Uani d . 1 . . C
C23 -.1180(5) .30941(17) .56017(19) .0413(10) Uani d . 1 . . C
C24 .0110(6) .33824(18) .5357(2) .0510(11) Uani d . 1 . . C
C25 -.2910(6) .3024(2) .5251(2) .0682(14) Uani d . 1 . . C
H25A -.3548 .3385 .5300 .102 Uiso calc R 1 . . H
H25B -.3450 .2682 .5414 .102 Uiso calc R 1 . . H
H25C -.2842 .2961 .4813 .102 Uiso calc R 1 . . H
C26 -.1821(6) .2808(2) .6702(2) .0609(13) Uani d . 1 . . C
H26A -.2319 .3166 .6851 .091 Uiso calc R 1 . . H
H26B -.1189 .2599 .7049 .091 Uiso calc R 1 . . H
H26C -.2687 .2545 .6501 .091 Uiso calc R 1 . . H
C27 .1952(7) .3200(3) .7022(3) .100(2) Uani d . 1 . . C
H27A .1743 .3577 .7221 .150 Uiso calc R 1 . . H
H27B .3128 .3165 .6992 .150 Uiso calc R 1 . . H
H27C .1612 .2869 .7266 .150 Uiso calc R 1 . . H
C28 .3088(7) .3733(2) .5762(3) .100(2) Uani d . 1 . . C
H28A .2999 .4160 .5845 .150 Uiso calc R 1 . . H
H28B .3353 .3676 .5344 .150 Uiso calc R 1 . . H
H28C .3959 .3560 .6060 .150 Uiso calc R 1 . . H
C29 -.0034(8) .3663(2) .4714(3) .087(2) Uani d . 1 . . C
H29A -.0418 .4075 .4733 .131 Uiso calc R 1 . . H
H29B -.0819 .3435 .4428 .131 Uiso calc R 1 . . H
H29C .1044 .3659 .4571 .131 Uiso calc R 1 . . H
C30 .2629(6) .0230(2) .0728(2) .0615(13) Uani d . 1 . . C
H30A .2905 .0103 .0327 .092 Uiso calc R 1 . . H
H30B .3330 .0566 .0881 .092 Uiso calc R 1 . . H
H30C .1474 .0353 .0683 .092 Uiso calc R 1 . . H
C31 .0027(5) -.0781(3) .0914(2) .0687(15) Uani d . 1 . . C
H31A .0044 -.0976 .0516 .103 Uiso calc R 1 . . H
H31B -.0427 -.0379 .0849 .103 Uiso calc R 1 . . H
H31C -.0659 -.1012 .1160 .103 Uiso calc R 1 . . H
C32 .1937(7) -.17945(19) .1789(3) .0712(15) Uani d . 1 . . C
H32A .2143 -.2076 .1467 .107 Uiso calc R 1 . . H
H32B .0751 -.1766 .1801 .107 Uiso calc R 1 . . H
H32C .2486 -.1934 .2189 .107 Uiso calc R 1 . . H
C33 .5640(6) -.1379(2) .2145(2) .0600(13) Uani d . 1 . . C
H33A .6121 -.1609 .1834 .090 Uiso calc R 1 . . H
H33B .5203 -.1652 .2431 .090 Uiso calc R 1 . . H
H33C .6487 -.1126 .2373 .090 Uiso calc R 1 . . H
C34 .5985(5) -.0058(2) .1549(2) .0584(12) Uani d . 1 . . C
H34A .6553 -.0195 .1211 .088 Uiso calc R 1 . . H
H34B .6704 -.0111 .1941 .088 Uiso calc R 1 . . H
H34C .5707 .0364 .1491 .088 Uiso calc R 1 . . H

loop_
_atom_site_aniso_label
_atom_site_aniso_U_11
_atom_site_aniso_U_22
_atom_site_aniso_U_33
_atom_site_aniso_U_12
_atom_site_aniso_U_13
_atom_site_aniso_U_23
Ti1 .0277(3) .0269(3) .0346(4) -.0016(3) .0080(3) -.0030(3)
Ti2 .0316(3) .0288(3) .0286(4) .0009(3) .0020(3) .0002(3)
Cl1 .1001(9) .0443(6) .0483(7) .0088(6) .0396(6) .0034(5)
Cl2 .0336(6) .0637(7) .0877(9) -.0020(5) -.0039(6) -.0093(7)
Cl3 .0349(5) .0729(8) .0427(6) -.0091(5) .0070(4) -.0054(5)
Cl4 .1140(10) .0410(6) .0389(6) .0304(6) .0109(6) .0043(5)
Si1 .0444(6) .0309(6) .0388(6) .0026(5) .0078(5) -.0049(5)
Si2 .0692(8) .0336(6) .0340(6) -.0006(6) .0124(6) -.0021(5)
O .073(2) .0480(17) .0329(16) -.0034(15) .0091(14) -.0074(13)
C1 .037(2) .0240(19) .040(2) -.0014(16) .0038(17) -.0041(16)
C2 .037(2) .034(2) .056(3) -.0100(18) -.0026(19) -.0104(19)
C3 .033(2) .033(2) .072(3) -.0104(17) .015(2) -.004(2)
C4 .066(3) .033(2) .049(3) -.005(2) .027(2) .0013(19)
C5 .053(2) .030(2) .040(2) .0025(18) .0068(19) .0037(17)
C6 .074(3) .044(3) .064(3) .017(2) .010(3) .001(2)
C7 .053(3) .047(3) .097(4) .001(2) .024(3) -.011(3)
C8 .066(3) .077(3) .043(3) .017(3) .005(2) -.008(2)
C9 .170(6) .041(3) .060(3) -.013(3) .048(4) -.005(2)
C10 .046(2) .036(2) .026(2) -.0096(18) .0009(17) -.0043(16)
C11 .050(3) .057(3) .036(2) -.024(2) .0035(19) -.010(2)
C12 .032(2) .074(3) .040(2) -.002(2) -.0067(18) -.011(2)
C13 .052(3) .051(3) .033(2) .011(2) -.0087(19) .0044(19)
C14 .048(2) .040(2) .025(2) -.0042(19) -.0011(17) .0009(17)
C15 .045(2) .036(2) .031(2) .0046(18) .0118(18) -.0012(17)
C16 .041(2) .046(2) .030(2) .0000(19) .0054(17) -.0109(18)
C17 .051(2) .030(2) .045(2) -.0051(18) .018(2) -.0083(18)
C18 .044(2) .037(2) .040(2) .0107(18) .0117(18) .0019(18)
C19 .034(2) .038(2) .037(2) -.0009(17) .0107(17) -.0049(17)
C20 .059(3) .028(2) .090(4) -.009(2) .043(3) -.020(2)
C21 .054(3) .047(3) .056(3) .006(2) .006(2) -.028(2)
C22 .045(2) .034(2) .042(2) .0027(18) .0182(19) -.0029(18)
C23 .042(2) .033(2) .052(3) .0129(18) .0197(19) .0040(19)
C24 .064(3) .032(2) .063(3) .009(2) .031(3) .007(2)
C25 .054(3) .077(4) .071(3) .025(3) .001(2) .020(3)
C26 .077(3) .054(3) .060(3) .007(2) .040(3) -.002(2)
C27 .088(4) .130(6) .076(4) .009(4) -.008(3) -.062(4)
C28 .072(4) .049(3) .191(7) -.024(3) .065(4) -.031(4)
C29 .125(5) .059(3) .093(4) .034(3) .069(4) .036(3)
C30 .084(3) .064(3) .040(3) .019(3) .021(2) .017(2)
C31 .048(3) .109(4) .047(3) -.011(3) .000(2) -.028(3)
C32 .088(4) .033(2) .101(4) -.013(2) .045(3) -.007(3)
C33 .061(3) .057(3) .064(3) .026(2) .015(2) .011(2)
C34 .045(3) .066(3) .066(3) -.009(2) .018(2) .003(3)

loop_
_atom_type_symbol
_atom_type_description
_atom_type_scat_dispersion_real
_atom_type_scat_dispersion_imag
_atom_type_scat_source
C C .0033 .0016 'International Tables Vol C Tables 4.2.6.8 and 6.1.1.4'
H H .0000 .0000 'International Tables Vol C Tables 4.2.6.8 and 6.1.1.4'
O O .0106 .0060 'International Tables Vol C Tables 4.2.6.8 and 6.1.1.4'
Si Si .0817 .0704 'International Tables Vol C Tables 4.2.6.8 and 6.1.1.4'
Cl Cl .1484 .1585 'International Tables Vol C Tables 4.2.6.8 and 6.1.1.4'
Ti Ti .2776 .4457 'International Tables Vol C Tables 4.2.6.8 and 6.1.1.4'

loop_
_geom_angle_atom_site_label_1
_geom_angle_atom_site_label_2
_geom_angle_atom_site_label_3
_geom_angle
_geom_angle_publ_flag
Cl1 Ti1 C4 136.89(11) ?
Cl1 Ti1 C3 112.05(12) ?
C4 Ti1 C3 34.96(15) ?
Cl1 Ti1 Cl2 95.94(5) yes
C4 Ti1 Cl2 98.12(12) ?
C3 Ti1 Cl2 131.18(12) ?
Cl1 Ti1 C2 81.48(11) ?
C4 Ti1 C2 56.97(15) ?
C3 Ti1 C2 34.22(14) ?
Cl2 Ti1 C2 123.90(10) ?
Cl1 Ti1 C23 98.96(10) ?
C4 Ti1 C23 98.35(14) ?
C3 Ti1 C23 79.28(14) ?
Cl2 Ti1 C23 136.36(11) ?
C2 Ti1 C23 98.84(14) ?
Cl1 Ti1 C21 124.94(13) ?
C4 Ti1 C21 97.43(16) ?
C3 Ti1 C21 110.02(15) ?
Cl2 Ti1 C21 81.40(11) ?
C2 Ti1 C21 143.75(15) ?
C23 Ti1 C21 56.54(15) ?
Cl1 Ti1 C22 131.35(10) ?
C4 Ti1 C22 78.96(13) ?
C3 Ti1 C22 78.47(14) ?
Cl2 Ti1 C22 112.31(11) ?
C2 Ti1 C22 110.34(14) ?
C23 Ti1 C22 34.08(13) ?
C21 Ti1 C22 34.23(14) ?
Cl1 Ti1 C20 90.51(12) ?
C4 Ti1 C20 131.44(15) ?
C3 Ti1 C20 132.71(14) ?
Cl2 Ti1 C20 83.49(13) ?
C2 Ti1 C20 151.96(17) ?
C23 Ti1 C20 55.73(15) ?
C21 Ti1 C20 34.44(16) ?
C22 Ti1 C20 56.53(13) ?
Cl1 Ti1 C5 113.68(10) ?
C4 Ti1 C5 34.15(13) ?
C3 Ti1 C5 56.63(14) ?
Cl2 Ti1 C5 75.93(10) ?
C2 Ti1 C5 55.47(14) ?
C23 Ti1 C5 131.96(14) ?
C21 Ti1 C5 118.64(15) ?
C22 Ti1 C5 111.24(13) ?
C20 Ti1 C5 149.42(17) ?
Cl1 Ti1 C24 76.64(11) ?
C4 Ti1 C24 131.32(14) ?
C3 Ti1 C24 110.62(15) ?
Cl2 Ti1 C24 114.42(13) ?
C2 Ti1 C24 119.15(16) ?
C23 Ti1 C24 33.47(13) ?
C21 Ti1 C24 56.10(16) ?
C22 Ti1 C24 56.05(13) ?
C20 Ti1 C24 33.00(16) ?
C5 Ti1 C24 165.38(14) ?
Cl1 Ti1 C1 82.20(9) ?
C4 Ti1 C1 57.29(13) ?
C3 Ti1 C1 57.16(13) ?
Cl2 Ti1 C1 90.21(9) ?
C2 Ti1 C1 33.72(12) ?
C23 Ti1 C1 132.29(13) ?
C21 Ti1 C1 152.11(15) ?
C22 Ti1 C1 133.57(13) ?
C20 Ti1 C1 169.84(13) ?
C5 Ti1 C1 33.65(12) ?
C24 Ti1 C1 148.78(15) ?
Cl4 Ti2 Cl3 94.74(5) ?
Cl4 Ti2 C13 136.71(11) ?
Cl3 Ti2 C13 96.59(11) ?
Cl4 Ti2 C12 114.83(12) ?
Cl3 Ti2 C12 130.60(12) ?
C13 Ti2 C12 35.03(15) ?
Cl4 Ti2 C11 82.94(12) ?
Cl3 Ti2 C11 126.47(10) ?
C13 Ti2 C11 57.03(15) ?
C12 Ti2 C11 34.34(15) ?
Cl4 Ti2 C19 98.56(10) ?
Cl3 Ti2 C19 135.60(10) ?
C13 Ti2 C19 101.91(14) ?
C12 Ti2 C19 80.28(14) ?
C11 Ti2 C19 97.21(13) ?
Cl4 Ti2 C17 125.10(11) ?
Cl3 Ti2 C17 80.96(10) ?
C13 Ti2 C17 97.95(15) ?
C12 Ti2 C17 108.31(15) ?
C11 Ti2 C17 141.66(15) ?
C19 Ti2 C17 56.85(13) ?
Cl4 Ti2 C18 131.08(10) ?
Cl3 Ti2 C18 112.34(10) ?
C13 Ti2 C18 81.54(14) ?
C12 Ti2 C18 77.78(15) ?
C11 Ti2 C18 108.52(15) ?
C19 Ti2 C18 34.27(13) ?
C17 Ti2 C18 34.05(13) ?
Cl4 Ti2 C16 90.96(10) ?
Cl3 Ti2 C16 81.18(10) ?
C13 Ti2 C16 132.04(14) ?
C12 Ti2 C16 133.07(14) ?
C11 Ti2 C16 151.97(14) ?
C19 Ti2 C16 56.55(13) ?
C17 Ti2 C16 34.15(13) ?
C18 Ti2 C16 56.48(13) ?
Cl4 Ti2 C14 111.16(10) ?
Cl3 Ti2 C14 76.52(10) ?
C13 Ti2 C14 33.88(13) ?
C12 Ti2 C14 56.63(14) ?
C11 Ti2 C14 55.63(13) ?
C19 Ti2 C14 134.65(13) ?
C17 Ti2 C14 120.51(13) ?
C18 Ti2 C14 114.29(13) ?
C16 Ti2 C14 149.54(13) ?
Cl4 Ti2 C15 76.66(9) ?
Cl3 Ti2 C15 112.14(10) ?
C13 Ti2 C15 134.78(14) ?
C12 Ti2 C15 112.67(14) ?
C11 Ti2 C15 119.03(14) ?
C19 Ti2 C15 33.75(12) ?
C17 Ti2 C15 55.87(13) ?
C18 Ti2 C15 55.87(13) ?
C16 Ti2 C15 33.38(13) ?
C14 Ti2 C15 168.37(13) ?
Cl4 Ti2 C10 80.77(9) ?
Cl3 Ti2 C10 92.45(9) ?
C13 Ti2 C10 57.14(14) ?
C12 Ti2 C10 57.51(14) ?
C11 Ti2 C10 34.20(13) ?
C19 Ti2 C10 131.39(13) ?
C17 Ti2 C10 153.55(13) ?
C18 Ti2 C10 134.37(13) ?
C16 Ti2 C10 169.15(13) ?
C14 Ti2 C10 33.50(12) ?
C15 Ti2 C10 147.64(13) ?
O Si1 C7 111.6(2) ?
O Si1 C6 108.56(19) ?
C7 Si1 C6 109.9(2) yes
O Si1 C1 105.25(16) ?
C7 Si1 C1 114.48(19) ?
C6 Si1 C1 106.71(19) ?
O Si2 C8 105.38(19) ?
O Si2 C9 109.3(2) ?
C8 Si2 C9 112.9(3) ?
O Si2 C10 106.07(16) ?
C8 Si2 C10 112.35(19) ?
C9 Si2 C10 110.5(2) ?
Si1 O Si2 153.9(2) yes
C2 C1 C5 105.1(3) yes
C2 C1 Si1 127.3(3) ?
C5 C1 Si1 127.1(3) ?
C2 C1 Ti1 70.6(2) ?
C5 C1 Ti1 71.7(2) ?
Si1 C1 Ti1 127.99(18) ?
C3 C2 C1 110.3(4) yes
C3 C2 Ti1 71.1(2) ?
C1 C2 Ti1 75.7(2) ?
C2 C3 C4 107.2(4) yes
C2 C3 Ti1 74.7(2) ?
C4 C3 Ti1 72.1(2) ?
C5 C4 C3 107.4(4) ?
C5 C4 Ti1 76.2(2) ?
C3 C4 Ti1 72.9(2) ?
C4 C5 C1 109.8(4) ?
C4 C5 Ti1 69.6(2) ?
C1 C5 Ti1 74.6(2) ?
C14 C10 C11 104.9(4) ?
C14 C10 Si2 125.9(3) ?
C11 C10 Si2 129.1(3) ?
C14 C10 Ti2 72.3(2) ?
C11 C10 Ti2 70.0(2) ?
Si2 C10 Ti2 126.09(18) ?
C12 C11 C10 110.3(4) ?
C12 C11 Ti2 71.9(2) ?
C10 C11 Ti2 75.8(2) ?
C11 C12 C13 106.8(4) ?
C11 C12 Ti2 73.8(2) ?
C13 C12 Ti2 72.4(2) ?
C14 C13 C12 107.7(4) ?
C14 C13 Ti2 76.1(2) ?
C12 C13 Ti2 72.6(2) ?
C13 C14 C10 110.3(4) ?
C13 C14 Ti2 70.0(2) ?
C10 C14 Ti2 74.2(2) ?
C16 C15 C19 108.8(3) ?
C16 C15 C30 125.7(4) ?
C19 C15 C30 125.2(4) ?
C16 C15 Ti2 72.5(2) ?
C19 C15 Ti2 70.7(2) ?
C30 C15 Ti2 127.9(3) ?
C15 C16 C17 107.6(3) ?
C15 C16 C31 125.4(4) ?
C17 C16 C31 126.7(4) ?
C15 C16 Ti2 74.1(2) ?
C17 C16 Ti2 72.3(2) ?
C31 C16 Ti2 124.0(3) ?
C18 C17 C16 107.8(3) ?
C18 C17 C32 125.4(4) ?
C16 C17 C32 126.2(4) ?
C18 C17 Ti2 73.0(2) ?
C16 C17 Ti2 73.5(2) ?
C32 C17 Ti2 125.5(3) ?
C17 C18 C19 107.8(3) ?
C17 C18 C33 124.6(4) ?
C19 C18 C33 126.7(4) ?
C17 C18 Ti2 72.9(2) ?
C19 C18 Ti2 71.8(2) ?
C33 C18 Ti2 129.3(3) ?
C15 C19 C18 107.8(3) ?
C15 C19 C34 123.6(4) ?
C18 C19 C34 127.6(4) ?
C15 C19 Ti2 75.6(2) ?
C18 C19 Ti2 73.9(2) ?
C34 C19 Ti2 125.8(3) ?
C24 C20 C21 108.6(4) ?
C24 C20 C28 125.5(5) ?
C21 C20 C28 125.7(5) ?
C24 C20 Ti1 74.8(2) ?
C21 C20 Ti1 72.2(2) ?
C28 C20 Ti1 123.0(3) ?
C22 C21 C20 107.1(4) ?
C22 C21 C27 124.9(5) ?
C20 C21 C27 127.6(5) ?
C22 C21 Ti1 73.3(2) ?
C20 C21 Ti1 73.4(2) ?
C27 C21 Ti1 124.7(3) ?
C23 C22 C21 107.1(4) ?
C23 C22 C26 125.4(4) ?
C21 C22 C26 126.5(4) ?
C23 C22 Ti1 72.4(2) ?
C21 C22 Ti1 72.4(2) ?
C26 C22 Ti1 129.8(3) ?
C24 C23 C22 109.0(4) ?
C24 C23 C25 123.5(4) ?
C22 C23 C25 126.7(4) ?
C24 C23 Ti1 75.2(2) ?
C22 C23 Ti1 73.5(2) ?
C25 C23 Ti1 126.0(3) ?
C20 C24 C23 108.2(4) ?
C20 C24 C29 126.5(4) ?
C23 C24 C29 124.9(5) ?
C20 C24 Ti1 72.2(2) ?
C23 C24 Ti1 71.3(2) ?
C29 C24 Ti1 127.9(3) ?

loop_
_geom_bond_atom_site_label_1
_geom_bond_atom_site_label_2
_geom_bond_site_symmetry_2
_geom_bond_distance
_geom_bond_publ_flag
Ti1 Cl1 . 2.3291(12) yes
Ti1 C4 . 2.339(4) ?
Ti1 C3 . 2.349(4) ?
Ti1 Cl2 . 2.3687(12) yes
Ti1 C2 . 2.395(4) ?
Ti1 C23 . 2.397(4) ?
Ti1 C21 . 2.399(4) ?
Ti1 C22 . 2.411(4) ?
Ti1 C20 . 2.416(4) ?
Ti1 C5 . 2.423(4) ?
Ti1 C24 . 2.447(4) ?
Ti1 C1 . 2.461(3) ?
Ti2 Cl4 . 2.3369(12) ?
Ti2 Cl3 . 2.3532(12) ?
Ti2 C13 . 2.358(4) ?
Ti2 C12 . 2.360(4) ?
Ti2 C11 . 2.385(4) ?
Ti2 C19 . 2.389(4) ?
Ti2 C17 . 2.414(4) ?
Ti2 C18 . 2.415(4) ?
Ti2 C16 . 2.430(4) ?
Ti2 C14 . 2.436(4) ?
Ti2 C15 . 2.451(4) ?
Ti2 C10 . 2.461(4) ?
Si1 O . 1.625(3) yes
Si1 C7 . 1.849(4) yes
Si1 C6 . 1.861(4) yes
Si1 C1 . 1.874(4) yes
Si2 O . 1.631(3) ?
Si2 C8 . 1.848(5) ?
Si2 C9 . 1.848(5) ?
Si2 C10 . 1.885(4) ?
C1 C2 . 1.410(5) yes
C1 C5 . 1.414(5) ?
C2 C3 . 1.397(6) yes
C3 C4 . 1.408(6) yes
C4 C5 . 1.401(5) ?
C10 C14 . 1.412(5) ?
C10 C11 . 1.427(5) ?
C11 C12 . 1.401(6) ?
C12 C13 . 1.420(6) ?
C13 C14 . 1.399(5) ?
C15 C16 . 1.402(5) ?
C15 C19 . 1.406(5) ?
C15 C30 . 1.509(5) ?
C16 C17 . 1.422(5) ?
C16 C31 . 1.501(6) ?
C17 C18 . 1.414(5) ?
C17 C32 . 1.501(5) ?
C18 C19 . 1.416(5) ?
C18 C33 . 1.509(5) ?
C19 C34 . 1.509(5) ?
C20 C24 . 1.382(7) ?
C20 C21 . 1.425(6) ?
C20 C28 . 1.520(6) ?
C21 C22 . 1.416(6) ?
C21 C27 . 1.501(7) ?
C22 C23 . 1.409(6) ?
C22 C26 . 1.507(5) ?
C23 C24 . 1.396(6) ?
C23 C25 . 1.512(6) ?
C24 C29 . 1.518(6) ?

loop_
_geom_torsion_atom_site_label_1
_geom_torsion_atom_site_label_2
_geom_torsion_atom_site_label_3
_geom_torsion_atom_site_label_4
_geom_torsion
C7 Si1 O Si2 18.4(5)
C6 Si1 O Si2 -103.0(5)
C1 Si1 O Si2 143.1(4)
C8 Si2 O Si1 173.2(4)
C9 Si2 O Si1 -65.3(5)
C10 Si2 O Si1 53.9(5)
O Si1 C1 C2 -2.5(4)
C7 Si1 C1 C2 120.4(4)
C6 Si1 C1 C2 -117.7(4)
O Si1 C1 C5 168.5(3)
C7 Si1 C1 C5 -68.6(4)
C6 Si1 C1 C5 53.3(4)
O Si1 C1 Ti1 -96.2(2)
C7 Si1 C1 Ti1 26.7(3)
C6 Si1 C1 Ti1 148.5(2)
Cl1 Ti1 C1 C2 -86.3(2)
C4 Ti1 C1 C2 78.2(3)
C3 Ti1 C1 C2 36.3(2)
Cl2 Ti1 C1 C2 177.7(2)
C23 Ti1 C1 C2 8.7(3)
C21 Ti1 C1 C2 105.9(3)
C22 Ti1 C1 C2 55.9(3)
C20 Ti1 C1 C2 -130.8(9)
C5 Ti1 C1 C2 114.1(3)
C24 Ti1 C1 C2 -38.8(4)
Cl1 Ti1 C1 C5 159.6(2)
C4 Ti1 C1 C5 -35.9(2)
C3 Ti1 C1 C5 -77.8(3)
Cl2 Ti1 C1 C5 63.6(2)
C2 Ti1 C1 C5 -114.1(3)
C23 Ti1 C1 C5 -105.4(3)
C21 Ti1 C1 C5 -8.1(4)
C22 Ti1 C1 C5 -58.2(3)
C20 Ti1 C1 C5 115.1(9)
C24 Ti1 C1 C5 -152.9(3)
Cl1 Ti1 C1 Si1 36.4(2)
C4 Ti1 C1 Si1 -159.1(3)
C3 Ti1 C1 Si1 159.1(3)
Cl2 Ti1 C1 Si1 -59.6(2)
C2 Ti1 C1 Si1 122.7(4)
C23 Ti1 C1 Si1 131.5(2)
C21 Ti1 C1 Si1 -131.3(3)
C22 Ti1 C1 Si1 178.61(19)
C20 Ti1 C1 Si1 -8.1(11)
C5 Ti1 C1 Si1 -123.2(3)
C24 Ti1 C1 Si1 83.9(3)
C5 C1 C2 C3 .7(4)
Si1 C1 C2 C3 173.3(3)
Ti1 C1 C2 C3 -63.2(3)
C5 C1 C2 Ti1 63.9(3)
Si1 C1 C2 Ti1 -123.5(3)
Cl1 Ti1 C2 C3 -153.5(3)
C4 Ti1 C2 C3 38.5(2)
Cl2 Ti1 C2 C3 115.0(2)
C23 Ti1 C2 C3 -55.7(3)
C21 Ti1 C2 C3 -12.7(4)
C22 Ti1 C2 C3 -22.5(3)
C20 Ti1 C2 C3 -78.7(4)
C5 Ti1 C2 C3 79.9(3)
C24 Ti1 C2 C3 -84.1(3)
C1 Ti1 C2 C3 117.8(4)
Cl1 Ti1 C2 C1 88.7(2)
C4 Ti1 C2 C1 -79.2(3)
C3 Ti1 C2 C1 -117.8(4)
Cl2 Ti1 C2 C1 -2.8(3)
C23 Ti1 C2 C1 -173.5(2)
C21 Ti1 C2 C1 -130.5(3)
C22 Ti1 C2 C1 -140.2(2)
C20 Ti1 C2 C1 163.5(3)
C5 Ti1 C2 C1 -37.9(2)
C24 Ti1 C2 C1 158.1(2)
C1 C2 C3 C4 .8(4)
Ti1 C2 C3 C4 -65.3(3)
C1 C2 C3 Ti1 66.1(3)
Cl1 Ti1 C3 C2 28.4(3)
C4 Ti1 C3 C2 -114.3(4)
Cl2 Ti1 C3 C2 -91.8(3)
C23 Ti1 C3 C2 123.8(3)
C21 Ti1 C3 C2 172.0(2)
C22 Ti1 C3 C2 158.5(3)
C20 Ti1 C3 C2 141.1(3)
C5 Ti1 C3 C2 -76.2(3)
C24 Ti1 C3 C2 111.8(3)
C1 Ti1 C3 C2 -35.8(2)
Cl1 Ti1 C3 C4 142.7(2)
Cl2 Ti1 C3 C4 22.5(3)
C2 Ti1 C3 C4 114.3(4)
C23 Ti1 C3 C4 -121.9(3)
C21 Ti1 C3 C4 -73.7(3)
C22 Ti1 C3 C4 -87.2(2)
C20 Ti1 C3 C4 -104.6(3)
C5 Ti1 C3 C4 38.1(2)
C24 Ti1 C3 C4 -133.9(2)
C1 Ti1 C3 C4 78.5(2)
C2 C3 C4 C5 -2.0(4)
Ti1 C3 C4 C5 -69.0(3)
C2 C3 C4 Ti1 67.0(3)
Cl1 Ti1 C4 C5 58.1(3)
C3 Ti1 C4 C5 113.5(4)
Cl2 Ti1 C4 C5 -49.6(2)
C2 Ti1 C4 C5 75.8(3)
C23 Ti1 C4 C5 170.9(3)
C21 Ti1 C4 C5 -132.0(3)
C22 Ti1 C4 C5 -160.9(3)
C20 Ti1 C4 C5 -138.1(3)
C24 Ti1 C4 C5 177.4(2)
C1 Ti1 C4 C5 35.4(2)
Cl1 Ti1 C4 C3 -55.3(3)
Cl2 Ti1 C4 C3 -163.1(2)
C2 Ti1 C4 C3 -37.7(2)
C23 Ti1 C4 C3 57.5(3)
C21 Ti1 C4 C3 114.6(2)
C22 Ti1 C4 C3 85.6(2)
C20 Ti1 C4 C3 108.4(3)
C5 Ti1 C4 C3 -113.5(3)
C24 Ti1 C4 C3 64.0(3)
C1 Ti1 C4 C3 -78.1(2)
C3 C4 C5 C1 2.5(4)
Ti1 C4 C5 C1 -64.2(3)
C3 C4 C5 Ti1 66.8(3)
C2 C1 C5 C4 -2.0(4)
Si1 C1 C5 C4 -174.6(3)
Ti1 C1 C5 C4 61.1(3)
C2 C1 C5 Ti1 -63.1(2)
Si1 C1 C5 Ti1 124.3(3)
Cl1 Ti1 C5 C4 -140.7(2)
C3 Ti1 C5 C4 -39.0(2)
Cl2 Ti1 C5 C4 129.0(3)
C2 Ti1 C5 C4 -80.5(3)
C23 Ti1 C5 C4 -12.1(3)
C21 Ti1 C5 C4 57.2(3)
C22 Ti1 C5 C4 20.1(3)
C20 Ti1 C5 C4 79.8(4)
C24 Ti1 C5 C4 -7.7(7)
C1 Ti1 C5 C4 -118.5(4)
Cl1 Ti1 C5 C1 -22.2(2)
C4 Ti1 C5 C1 118.5(4)
C3 Ti1 C5 C1 79.5(2)
Cl2 Ti1 C5 C1 -112.5(2)
C2 Ti1 C5 C1 38.0(2)
C23 Ti1 C5 C1 106.4(3)
C21 Ti1 C5 C1 175.7(2)
C22 Ti1 C5 C1 138.6(2)
C20 Ti1 C5 C1 -161.7(3)
C24 Ti1 C5 C1 110.8(6)
O Si2 C10 C14 61.9(4)
C8 Si2 C10 C14 -52.8(4)
C9 Si2 C10 C14 -179.8(3)
O Si2 C10 C11 -111.9(3)
C8 Si2 C10 C11 133.4(4)
C9 Si2 C10 C11 6.4(4)
O Si2 C10 Ti2 155.44(19)
C8 Si2 C10 Ti2 40.8(3)
C9 Si2 C10 Ti2 -86.2(3)
Cl4 Ti2 C10 C14 155.2(2)
Cl3 Ti2 C10 C14 60.8(2)
C13 Ti2 C10 C14 -35.4(2)
C12 Ti2 C10 C14 -77.3(3)
C11 Ti2 C10 C14 -113.8(4)
C19 Ti2 C10 C14 -111.4(2)
C17 Ti2 C10 C14 -13.7(4)
C18 Ti2 C10 C14 -64.2(3)
C16 Ti2 C10 C14 114.5(7)
C15 Ti2 C10 C14 -158.6(2)
Cl4 Ti2 C10 C11 -91.0(2)
Cl3 Ti2 C10 C11 174.6(2)
C13 Ti2 C10 C11 78.3(3)
C12 Ti2 C10 C11 36.4(3)
C19 Ti2 C10 C11 2.3(3)
C17 Ti2 C10 C11 100.1(4)
C18 Ti2 C10 C11 49.6(3)
C16 Ti2 C10 C11 -131.8(7)
C14 Ti2 C10 C11 113.8(4)
C15 Ti2 C10 C11 -44.9(4)
Cl4 Ti2 C10 Si2 33.4(2)
Cl3 Ti2 C10 Si2 -61.1(2)
C13 Ti2 C10 Si2 -157.3(3)
C12 Ti2 C10 Si2 160.8(3)
C11 Ti2 C10 Si2 124.4(4)
C19 Ti2 C10 Si2 126.7(2)
C17 Ti2 C10 Si2 -135.6(3)
C18 Ti2 C10 Si2 173.92(18)
C16 Ti2 C10 Si2 -7.4(8)
C14 Ti2 C10 Si2 -121.9(3)
C15 Ti2 C10 Si2 79.5(3)
C14 C10 C11 C12 .2(4)
Si2 C10 C11 C12 175.1(3)
Ti2 C10 C11 C12 -64.2(3)
C14 C10 C11 Ti2 64.4(2)
Si2 C10 C11 Ti2 -120.8(3)
Cl4 Ti2 C11 C12 -158.7(3)
Cl3 Ti2 C11 C12 110.6(2)
C13 Ti2 C11 C12 38.7(2)
C19 Ti2 C11 C12 -60.9(3)
C17 Ti2 C11 C12 -17.7(4)
C18 Ti2 C11 C12 -27.6(3)
C16 Ti2 C11 C12 -80.0(4)
C14 Ti2 C11 C12 79.6(3)
C15 Ti2 C11 C12 -88.2(3)
C10 Ti2 C11 C12 117.4(4)
Cl4 Ti2 C11 C10 84.0(2)
Cl3 Ti2 C11 C10 -6.7(3)
C13 Ti2 C11 C10 -78.7(3)
C12 Ti2 C11 C10 -117.4(4)
C19 Ti2 C11 C10 -178.2(2)
C17 Ti2 C11 C10 -135.0(3)
C18 Ti2 C11 C10 -145.0(2)
C16 Ti2 C11 C10 162.6(3)
C14 Ti2 C11 C10 -37.7(2)
C15 Ti2 C11 C10 154.4(2)
C10 C11 C12 C13 1.3(4)
Ti2 C11 C12 C13 -65.4(3)
C10 C11 C12 Ti2 66.7(3)
Cl4 Ti2 C12 C11 23.4(3)
Cl3 Ti2 C12 C11 -97.7(3)
C13 Ti2 C12 C11 -114.0(4)
C19 Ti2 C12 C11 118.4(3)
C17 Ti2 C12 C11 168.6(2)
C18 Ti2 C12 C11 153.3(3)
C16 Ti2 C12 C11 140.7(2)
C14 Ti2 C12 C11 -76.4(3)
C15 Ti2 C12 C11 108.7(3)
C10 Ti2 C12 C11 -36.3(2)
Cl4 Ti2 C12 C13 137.5(2)
Cl3 Ti2 C12 C13 16.4(3)
C11 Ti2 C12 C13 114.0(4)
C19 Ti2 C12 C13 -127.5(3)
C17 Ti2 C12 C13 -77.4(3)
C18 Ti2 C12 C13 -92.7(3)
C16 Ti2 C12 C13 -105.3(3)
C14 Ti2 C12 C13 37.6(2)
C15 Ti2 C12 C13 -137.2(2)
C10 Ti2 C12 C13 77.8(3)
C11 C12 C13 C14 -2.4(4)
Ti2 C12 C13 C14 -68.7(3)
C11 C12 C13 Ti2 66.3(3)
Cl4 Ti2 C13 C14 50.5(3)
Cl3 Ti2 C13 C14 -53.6(2)
C12 Ti2 C13 C14 113.9(4)
C11 Ti2 C13 C14 76.0(3)
C19 Ti2 C13 C14 167.0(2)
C17 Ti2 C13 C14 -135.4(2)
C18 Ti2 C13 C14 -165.3(3)
C16 Ti2 C13 C14 -137.7(2)
C15 Ti2 C13 C14 175.9(2)
C10 Ti2 C13 C14 35.0(2)
Cl4 Ti2 C13 C12 -63.4(3)
Cl3 Ti2 C13 C12 -167.5(2)
C11 Ti2 C13 C12 -37.9(2)
C19 Ti2 C13 C12 53.0(3)
C17 Ti2 C13 C12 110.7(3)
C18 Ti2 C13 C12 80.8(3)
C16 Ti2 C13 C12 108.4(3)
C14 Ti2 C13 C12 -113.9(4)
C15 Ti2 C13 C12 62.0(3)
C10 Ti2 C13 C12 -78.9(3)
C12 C13 C14 C10 2.6(4)
Ti2 C13 C14 C10 -63.7(3)
C12 C13 C14 Ti2 66.3(3)
C11 C10 C14 C13 -1.8(4)
Si2 C10 C14 C13 -176.8(3)
Ti2 C10 C14 C13 61.1(3)
C11 C10 C14 Ti2 -62.8(2)
Si2 C10 C14 Ti2 122.2(3)
Cl4 Ti2 C14 C13 -145.4(2)
Cl3 Ti2 C14 C13 124.7(2)
C12 Ti2 C14 C13 -38.9(3)
C11 Ti2 C14 C13 -80.6(3)
C19 Ti2 C14 C13 -18.1(3)
C17 Ti2 C14 C13 53.9(3)
C18 Ti2 C14 C13 16.0(3)
C16 Ti2 C14 C13 80.6(4)
C15 Ti2 C14 C13 -14.6(8)
C10 Ti2 C14 C13 -119.1(4)
Cl4 Ti2 C14 C10 -26.3(2)
Cl3 Ti2 C14 C10 -116.2(2)
C13 Ti2 C14 C10 119.1(4)
C12 Ti2 C14 C10 80.2(3)
C11 Ti2 C14 C10 38.6(2)
C19 Ti2 C14 C10 101.0(3)
C17 Ti2 C14 C10 173.0(2)
C18 Ti2 C14 C10 135.1(2)
C16 Ti2 C14 C10 -160.3(3)
C15 Ti2 C14 C10 104.5(6)
Cl4 Ti2 C15 C16 -113.0(2)
Cl3 Ti2 C15 C16 -23.3(2)
C13 Ti2 C15 C16 102.0(3)
C12 Ti2 C15 C16 135.3(2)
C11 Ti2 C15 C16 173.0(2)
C19 Ti2 C15 C16 117.9(3)
C17 Ti2 C15 C16 38.0(2)
C18 Ti2 C15 C16 79.4(2)
C14 Ti2 C15 C16 113.4(6)
C10 Ti2 C15 C16 -160.0(2)
Cl4 Ti2 C15 C19 129.1(2)
Cl3 Ti2 C15 C19 -141.2(2)
C13 Ti2 C15 C19 -15.9(3)
C12 Ti2 C15 C19 17.4(3)
C11 Ti2 C15 C19 55.1(3)
C17 Ti2 C15 C19 -79.9(2)
C18 Ti2 C15 C19 -38.5(2)
C16 Ti2 C15 C19 -117.9(3)
C14 Ti2 C15 C19 -4.5(8)
C10 Ti2 C15 C19 82.1(3)
Cl4 Ti2 C15 C30 8.9(4)
Cl3 Ti2 C15 C30 98.7(4)
C13 Ti2 C15 C30 -136.0(4)
C12 Ti2 C15 C30 -102.7(4)
C11 Ti2 C15 C30 -65.0(4)
C19 Ti2 C15 C30 -120.1(5)
C17 Ti2 C15 C30 159.9(4)
C18 Ti2 C15 C30 -158.6(4)
C16 Ti2 C15 C30 122.0(5)
C14 Ti2 C15 C30 -124.6(6)
C10 Ti2 C15 C30 -38.1(5)
C19 C15 C16 C17 -3.3(4)
C30 C15 C16 C17 170.4(4)
Ti2 C15 C16 C17 -65.1(3)
C19 C15 C16 C31 -177.5(4)
C30 C15 C16 C31 -3.7(6)
Ti2 C15 C16 C31 120.8(4)
C19 C15 C16 Ti2 61.7(3)
C30 C15 C16 Ti2 -124.5(4)
Cl4 Ti2 C16 C15 63.6(2)
Cl3 Ti2 C16 C15 158.2(2)
C13 Ti2 C16 C15 -110.8(3)
C12 Ti2 C16 C15 -62.6(3)
C11 Ti2 C16 C15 -13.1(4)
C19 Ti2 C16 C15 -36.0(2)
C17 Ti2 C16 C15 -114.9(3)
C18 Ti2 C16 C15 -77.4(2)
C14 Ti2 C16 C15 -158.6(3)
C10 Ti2 C16 C15 103.7(7)
Cl4 Ti2 C16 C17 178.5(2)
Cl3 Ti2 C16 C17 -86.9(2)
C13 Ti2 C16 C17 4.1(3)
C12 Ti2 C16 C17 52.3(3)
C11 Ti2 C16 C17 101.8(4)
C19 Ti2 C16 C17 78.8(2)
C18 Ti2 C16 C17 37.5(2)
C14 Ti2 C16 C17 -43.7(4)
C15 Ti2 C16 C17 114.9(3)
C10 Ti2 C16 C17 -141.4(6)
Cl4 Ti2 C16 C31 -58.7(4)
Cl3 Ti2 C16 C31 35.9(4)
C13 Ti2 C16 C31 126.8(4)
C12 Ti2 C16 C31 175.1(4)
C11 Ti2 C16 C31 -135.4(4)
C19 Ti2 C16 C31 -158.4(4)
C17 Ti2 C16 C31 122.8(5)
C18 Ti2 C16 C31 160.2(4)
C14 Ti2 C16 C31 79.1(5)
C15 Ti2 C16 C31 -122.3(5)
C10 Ti2 C16 C31 -18.6(9)
C15 C16 C17 C18 .8(4)
C31 C16 C17 C18 174.9(4)
Ti2 C16 C17 C18 -65.5(3)
C15 C16 C17 C32 -171.4(4)
C31 C16 C17 C32 2.7(7)
Ti2 C16 C17 C32 122.3(4)
C15 C16 C17 Ti2 66.3(3)
C31 C16 C17 Ti2 -119.6(4)
Cl4 Ti2 C17 C18 113.2(2)
Cl3 Ti2 C17 C18 -157.3(2)
C13 Ti2 C17 C18 -61.8(2)
C12 Ti2 C17 C18 -27.4(3)
C11 Ti2 C17 C18 -17.0(3)
C19 Ti2 C17 C18 37.2(2)
C16 Ti2 C17 C18 115.1(3)
C14 Ti2 C17 C18 -88.9(2)
C15 Ti2 C17 C18 78.0(2)
C10 Ti2 C17 C18 -80.2(4)
Cl4 Ti2 C17 C16 -1.9(3)
Cl3 Ti2 C17 C16 87.6(2)
C13 Ti2 C17 C16 -177.0(2)
C12 Ti2 C17 C16 -142.5(2)
C11 Ti2 C17 C16 -132.1(3)
C19 Ti2 C17 C16 -77.9(2)
C18 Ti2 C17 C16 -115.1(3)
C14 Ti2 C17 C16 156.0(2)
C15 Ti2 C17 C16 -37.1(2)
C10 Ti2 C17 C16 164.7(3)
Cl4 Ti2 C17 C32 -125.0(4)
Cl3 Ti2 C17 C32 -35.5(4)
C13 Ti2 C17 C32 59.9(4)
C12 Ti2 C17 C32 94.4(4)
C11 Ti2 C17 C32 104.7(4)
C19 Ti2 C17 C32 159.0(4)
C18 Ti2 C17 C32 121.8(5)
C16 Ti2 C17 C32 -123.1(5)
C14 Ti2 C17 C32 32.9(4)
C15 Ti2 C17 C32 -160.2(5)
C10 Ti2 C17 C32 41.6(6)
C16 C17 C18 C19 2.0(4)
C32 C17 C18 C19 174.3(4)
Ti2 C17 C18 C19 -63.8(3)
C16 C17 C18 C33 -167.8(4)
C32 C17 C18 C33 4.5(6)
Ti2 C17 C18 C33 126.4(4)
C16 C17 C18 Ti2 65.8(3)
C32 C17 C18 Ti2 -121.9(4)
Cl4 Ti2 C18 C17 -94.1(2)
Cl3 Ti2 C18 C17 24.3(2)
C13 Ti2 C18 C17 118.0(2)
C12 Ti2 C18 C17 153.4(3)
C11 Ti2 C18 C17 169.0(2)
C19 Ti2 C18 C17 -115.9(3)
C16 Ti2 C18 C17 -37.6(2)
C14 Ti2 C18 C17 109.1(2)
C15 Ti2 C18 C17 -78.0(2)
C10 Ti2 C18 C17 142.1(2)
Cl4 Ti2 C18 C19 21.8(3)
Cl3 Ti2 C18 C19 140.2(2)
C13 Ti2 C18 C19 -126.1(2)
C12 Ti2 C18 C19 -90.6(2)
C11 Ti2 C18 C19 -75.1(2)
C17 Ti2 C18 C19 115.9(3)
C16 Ti2 C18 C19 78.3(2)
C14 Ti2 C18 C19 -135.0(2)
C15 Ti2 C18 C19 37.9(2)
C10 Ti2 C18 C19 -101.9(2)
Cl4 Ti2 C18 C33 144.8(3)
Cl3 Ti2 C18 C33 -96.7(4)
C13 Ti2 C18 C33 -3.1(4)
C12 Ti2 C18 C33 32.4(4)
C11 Ti2 C18 C33 47.9(4)
C19 Ti2 C18 C33 123.0(5)
C17 Ti2 C18 C33 -121.1(5)
C16 Ti2 C18 C33 -158.6(4)
C14 Ti2 C18 C33 -12.0(4)
C15 Ti2 C18 C33 160.9(4)
C10 Ti2 C18 C33 21.1(5)
C16 C15 C19 C18 4.6(4)
C30 C15 C19 C18 -169.2(4)
Ti2 C15 C19 C18 67.4(3)
C16 C15 C19 C34 173.5(4)
C30 C15 C19 C34 -.3(6)
Ti2 C15 C19 C34 -123.6(4)
C16 C15 C19 Ti2 -62.9(3)
C30 C15 C19 Ti2 123.3(4)
C17 C18 C19 C15 -4.0(4)
C33 C18 C19 C15 165.5(4)
Ti2 C18 C19 C15 -68.6(3)
C17 C18 C19 C34 -172.4(4)
C33 C18 C19 C34 -2.9(7)
Ti2 C18 C19 C34 123.1(4)
C17 C18 C19 Ti2 64.6(3)
C33 C18 C19 Ti2 -125.9(4)
Cl4 Ti2 C19 C15 -49.8(2)
Cl3 Ti2 C19 C15 56.0(3)
C13 Ti2 C19 C15 168.5(2)
C12 Ti2 C19 C15 -163.7(2)
C11 Ti2 C19 C15 -133.7(2)
C17 Ti2 C19 C15 76.8(2)
C18 Ti2 C19 C15 113.8(3)
C16 Ti2 C19 C15 35.6(2)
C14 Ti2 C19 C15 178.7(2)
C10 Ti2 C19 C15 -135.0(2)
Cl4 Ti2 C19 C18 -163.6(2)
Cl3 Ti2 C19 C18 -57.7(3)
C13 Ti2 C19 C18 54.8(3)
C12 Ti2 C19 C18 82.5(2)
C11 Ti2 C19 C18 112.5(2)
C17 Ti2 C19 C18 -37.0(2)
C16 Ti2 C19 C18 -78.1(2)
C14 Ti2 C19 C18 65.0(3)
C15 Ti2 C19 C18 -113.8(3)
C10 Ti2 C19 C18 111.2(2)
Cl4 Ti2 C19 C34 71.4(3)
Cl3 Ti2 C19 C34 177.3(3)
C13 Ti2 C19 C34 -70.2(4)
C12 Ti2 C19 C34 -42.5(4)
C11 Ti2 C19 C34 -12.5(4)
C17 Ti2 C19 C34 -162.0(4)
C18 Ti2 C19 C34 -125.0(4)
C16 Ti2 C19 C34 156.9(4)
C14 Ti2 C19 C34 -60.0(4)
C15 Ti2 C19 C34 121.2(4)
C10 Ti2 C19 C34 -13.8(4)
Cl1 Ti1 C20 C24 64.0(2)
C4 Ti1 C20 C24 -104.9(3)
C3 Ti1 C20 C24 -57.2(3)
Cl2 Ti1 C20 C24 160.0(3)
C2 Ti1 C20 C24 -8.6(5)
C23 Ti1 C20 C24 -36.5(2)
C21 Ti1 C20 C24 -115.8(4)
C22 Ti1 C20 C24 -77.8(3)
C5 Ti1 C20 C24 -152.4(3)
C1 Ti1 C20 C24 108.0(9)
Cl1 Ti1 C20 C21 179.8(3)
C4 Ti1 C20 C21 10.8(4)
C3 Ti1 C20 C21 58.5(4)
Cl2 Ti1 C20 C21 -84.3(3)
C2 Ti1 C20 C21 107.2(4)
C23 Ti1 C20 C21 79.3(3)
C22 Ti1 C20 C21 38.0(2)
C5 Ti1 C20 C21 -36.7(4)
C24 Ti1 C20 C21 115.8(4)
C1 Ti1 C20 C21 -136.3(8)
Cl1 Ti1 C20 C28 -58.7(5)
C4 Ti1 C20 C28 132.3(4)
C3 Ti1 C20 C28 -180.0(4)
Cl2 Ti1 C20 C28 37.2(5)
C2 Ti1 C20 C28 -131.3(5)
C23 Ti1 C20 C28 -159.2(6)
C21 Ti1 C20 C28 121.5(6)
C22 Ti1 C20 C28 159.5(6)
C5 Ti1 C20 C28 84.8(5)
C24 Ti1 C20 C28 -122.7(6)
C1 Ti1 C20 C28 -14.8(13)
C24 C20 C21 C22 .3(5)
C28 C20 C21 C22 175.7(4)
Ti1 C20 C21 C22 -66.1(3)
C24 C20 C21 C27 -172.1(4)
C28 C20 C21 C27 3.2(7)
Ti1 C20 C21 C27 121.4(5)
C24 C20 C21 Ti1 66.5(3)
C28 C20 C21 Ti1 -118.2(4)
Cl1 Ti1 C21 C22 113.9(2)
C4 Ti1 C21 C22 -57.6(3)
C3 Ti1 C21 C22 -24.0(3)
Cl2 Ti1 C21 C22 -154.8(3)
C2 Ti1 C21 C22 -16.4(4)
C23 Ti1 C21 C22 37.5(2)
C20 Ti1 C21 C22 114.2(4)
C5 Ti1 C21 C22 -86.0(3)
C24 Ti1 C21 C22 78.0(3)
C1 Ti1 C21 C22 -80.9(4)
Cl1 Ti1 C21 C20 -.3(3)
C4 Ti1 C21 C20 -171.8(3)
C3 Ti1 C21 C20 -138.2(3)
Cl2 Ti1 C21 C20 91.0(3)
C2 Ti1 C21 C20 -130.6(3)
C23 Ti1 C21 C20 -76.7(3)
C22 Ti1 C21 C20 -114.2(4)
C5 Ti1 C21 C20 159.8(3)
C24 Ti1 C21 C20 -36.2(3)
C1 Ti1 C21 C20 164.9(3)
Cl1 Ti1 C21 C27 -124.8(4)
C4 Ti1 C21 C27 63.6(5)
C3 Ti1 C21 C27 97.3(5)
Cl2 Ti1 C21 C27 -33.6(4)
C2 Ti1 C21 C27 104.8(5)
C23 Ti1 C21 C27 158.7(5)
C22 Ti1 C21 C27 121.2(6)
C20 Ti1 C21 C27 -124.6(6)
C5 Ti1 C21 C27 35.2(5)
C24 Ti1 C21 C27 -160.8(5)
C1 Ti1 C21 C27 40.3(6)
C20 C21 C22 C23 1.6(4)
C27 C21 C22 C23 174.3(4)
Ti1 C21 C22 C23 -64.6(3)
C20 C21 C22 C26 -166.9(4)
C27 C21 C22 C26 5.8(7)
Ti1 C21 C22 C26 126.9(4)
C20 C21 C22 Ti1 66.2(3)
C27 C21 C22 Ti1 -121.1(5)
Cl1 Ti1 C22 C23 21.5(3)
C4 Ti1 C22 C23 -123.5(3)
C3 Ti1 C22 C23 -87.9(2)
Cl2 Ti1 C22 C23 142.1(2)
C2 Ti1 C22 C23 -75.2(3)
C21 Ti1 C22 C23 115.1(4)
C20 Ti1 C22 C23 76.9(3)
C5 Ti1 C22 C23 -134.9(2)
C24 Ti1 C22 C23 36.9(2)
C1 Ti1 C22 C23 -104.5(3)
Cl1 Ti1 C22 C21 -93.6(3)
C4 Ti1 C22 C21 121.4(3)
C3 Ti1 C22 C21 157.1(3)
Cl2 Ti1 C22 C21 27.1(3)
C2 Ti1 C22 C21 169.8(3)
C23 Ti1 C22 C21 -115.1(4)
C20 Ti1 C22 C21 -38.2(3)
C5 Ti1 C22 C21 110.1(3)
C24 Ti1 C22 C21 -78.1(3)
C1 Ti1 C22 C21 140.4(3)
Cl1 Ti1 C22 C26 143.2(4)
C4 Ti1 C22 C26 -1.8(4)
C3 Ti1 C22 C26 33.9(4)
Cl2 Ti1 C22 C26 -96.1(4)
C2 Ti1 C22 C26 46.6(4)
C23 Ti1 C22 C26 121.7(5)
C21 Ti1 C22 C26 -123.2(5)
C20 Ti1 C22 C26 -161.4(5)
C5 Ti1 C22 C26 -13.1(4)
C24 Ti1 C22 C26 158.7(5)
C1 Ti1 C22 C26 17.2(5)
C21 C22 C23 C24 -2.9(4)
C26 C22 C23 C24 165.7(4)
Ti1 C22 C23 C24 -67.5(3)
C21 C22 C23 C25 -172.5(4)
C26 C22 C23 C25 -3.8(6)
Ti1 C22 C23 C25 122.9(4)
C21 C22 C23 Ti1 64.6(3)
C26 C22 C23 Ti1 -126.8(4)
Cl1 Ti1 C23 C24 -48.5(3)
C4 Ti1 C23 C24 171.1(3)
C3 Ti1 C23 C24 -159.4(3)
Cl2 Ti1 C23 C24 60.0(3)
C2 Ti1 C23 C24 -131.2(3)
C21 Ti1 C23 C24 77.7(3)
C22 Ti1 C23 C24 115.4(4)
C20 Ti1 C23 C24 36.0(3)
C5 Ti1 C23 C24 178.0(3)
C1 Ti1 C23 C24 -136.1(3)
Cl1 Ti1 C23 C22 -163.9(2)
C4 Ti1 C23 C22 55.8(3)
C3 Ti1 C23 C22 85.2(2)
Cl2 Ti1 C23 C22 -55.4(3)
C2 Ti1 C23 C22 113.5(2)
C21 Ti1 C23 C22 -37.6(2)
C20 Ti1 C23 C22 -79.4(3)
C5 Ti1 C23 C22 62.6(3)
C24 Ti1 C23 C22 -115.4(4)
C1 Ti1 C23 C22 108.6(3)
Cl1 Ti1 C23 C25 72.4(4)
C4 Ti1 C23 C25 -68.0(4)
C3 Ti1 C23 C25 -38.5(4)
Cl2 Ti1 C23 C25 -179.1(3)
C2 Ti1 C23 C25 -10.3(4)
C21 Ti1 C23 C25 -161.4(4)
C22 Ti1 C23 C25 -123.7(5)
C20 Ti1 C23 C25 156.9(4)
C5 Ti1 C23 C25 -61.1(4)
C24 Ti1 C23 C25 120.9(5)
C1 Ti1 C23 C25 -15.2(4)
C21 C20 C24 C23 -2.1(5)
C28 C20 C24 C23 -177.5(4)
Ti1 C20 C24 C23 62.6(3)
C21 C20 C24 C29 170.8(4)
C28 C20 C24 C29 -4.5(7)
Ti1 C20 C24 C29 -124.4(4)
C21 C20 C24 Ti1 -64.8(3)
C28 C20 C24 Ti1 119.9(4)
C22 C23 C24 C20 3.1(5)
C25 C23 C24 C20 173.1(4)
Ti1 C23 C24 C20 -63.2(3)
C22 C23 C24 C29 -169.9(4)
C25 C23 C24 C29 .0(7)
Ti1 C23 C24 C29 123.7(4)
C22 C23 C24 Ti1 66.4(3)
C25 C23 C24 Ti1 -123.7(4)
Cl1 Ti1 C24 C20 -112.5(3)
C4 Ti1 C24 C20 105.3(3)
C3 Ti1 C24 C20 138.7(3)
Cl2 Ti1 C24 C20 -22.0(3)
C2 Ti1 C24 C20 175.4(2)
C23 Ti1 C24 C20 117.0(4)
C21 Ti1 C24 C20 37.9(2)
C22 Ti1 C24 C20 79.4(3)
C5 Ti1 C24 C20 111.1(6)
C1 Ti1 C24 C20 -161.1(3)
Cl1 Ti1 C24 C23 130.5(3)
C4 Ti1 C24 C23 -11.7(4)
C3 Ti1 C24 C23 21.7(3)
Cl2 Ti1 C24 C23 -139.0(2)
C2 Ti1 C24 C23 58.4(3)
C21 Ti1 C24 C23 -79.2(3)
C22 Ti1 C24 C23 -37.6(2)
C20 Ti1 C24 C23 -117.0(4)
C5 Ti1 C24 C23 -6.0(8)
C1 Ti1 C24 C23 81.9(3)
Cl1 Ti1 C24 C29 10.3(4)
C4 Ti1 C24 C29 -131.9(4)
C3 Ti1 C24 C29 -98.5(5)
Cl2 Ti1 C24 C29 100.9(5)
C2 Ti1 C24 C29 -61.8(5)
C23 Ti1 C24 C29 -120.2(6)
C21 Ti1 C24 C29 160.7(5)
C22 Ti1 C24 C29 -157.8(5)
C20 Ti1 C24 C29 122.8(6)
C5 Ti1 C24 C29 -126.1(6)
C1 Ti1 C24 C29 -38.3(6)
